data_1505512
loop_
_publ_author_name
'Imai, Yoshitane'
'Murata, Katuzo'
'Kawaguchi, Kakuhiro'
'Sato, Tomohiro'
'Kuroda, Reiko'
'Matsubara, Yoshio'

_publ_section_title
;
 A solid-state fluorescence sensing system consisting of chiral
 (1R,2S)-2-amino-1,2-diphenylethanol and fluorescent
 2-anthracenecarboxylic acid.
;
_journal_issue 17
_journal_name_full 'Organic letters'
_journal_page_first 3457
_journal_page_last 3460
_journal_paper_doi 10.1021/ol701513a
_journal_volume 9
_journal_year 2007
_chemical_formula_sum 'C60 H60 N2 O9'
_chemical_formula_weight 953.10
_chemical_name_systematic
; 
 ? 
;
_space_group_IT_number 1
_symmetry_cell_setting triclinic
_symmetry_space_group_name_Hall 'P 1'
_symmetry_space_group_name_H-M 'P 1'
_atom_sites_solution_hydrogens geom
_atom_sites_solution_primary direct
_atom_sites_solution_secondary difmap
_audit_creation_method SHELXL-97
_cell_angle_alpha 116.5280(10)
_cell_angle_beta 91.539(2)
_cell_angle_gamma 94.751(2)
_cell_formula_units_Z 1
_cell_length_a 5.7753(5)
_cell_length_b 14.7522(14)
_cell_length_c 16.0657(15)
_cell_measurement_reflns_used 8491
_cell_measurement_temperature 100(2)
_cell_measurement_theta_max 27.88
_cell_measurement_theta_min 1.42
_cell_volume 1217.32(19)
_computing_cell_refinement 'Bruker SAINT'
_computing_data_collection 'Bruker SMART'
_computing_data_reduction 'Bruker SAINT'
_computing_structure_refinement 'SHELXL-97 (Sheldrick, 1997)'
_computing_structure_solution 'SHELXS-97 (Sheldrick, 1997)'
_diffrn_ambient_temperature 100(2)
_diffrn_measured_fraction_theta_full 0.939
_diffrn_measured_fraction_theta_max 0.939
_diffrn_measurement_device_type 'CCD area detector'
_diffrn_measurement_method '\w scans'
_diffrn_radiation_monochromator graphite
_diffrn_radiation_source 'fine-focus sealed tube'
_diffrn_radiation_type MoK\a
_diffrn_radiation_wavelength 0.71073
_diffrn_reflns_av_R_equivalents 0.0315
_diffrn_reflns_av_sigmaI/netI 0.0827
_diffrn_reflns_limit_h_max 7
_diffrn_reflns_limit_h_min -7
_diffrn_reflns_limit_k_max 18
_diffrn_reflns_limit_k_min -18
_diffrn_reflns_limit_l_max 20
_diffrn_reflns_limit_l_min -19
_diffrn_reflns_number 10808
_diffrn_reflns_theta_full 27.88
_diffrn_reflns_theta_max 27.88
_diffrn_reflns_theta_min 1.42
_exptl_absorpt_coefficient_mu 0.087
_exptl_absorpt_correction_T_max 0.9914
_exptl_absorpt_correction_T_min 0.9496
_exptl_absorpt_correction_type empirical
_exptl_absorpt_process_details 'Bruker SADABS'
_exptl_crystal_colour colorless
_exptl_crystal_density_diffrn 1.300
_exptl_crystal_density_method 'not measured'
_exptl_crystal_description needle
_exptl_crystal_F_000 506
_exptl_crystal_size_max 0.60
_exptl_crystal_size_mid 0.15
_exptl_crystal_size_min 0.10
_refine_diff_density_max 0.298
_refine_diff_density_min -0.263
_refine_diff_density_rms 0.057
_refine_ls_abs_structure_details 'Flack H D (1983), Acta Cryst. A39, 876-881'
_refine_ls_abs_structure_Flack -1.3(9)
_refine_ls_extinction_method none
_refine_ls_goodness_of_fit_ref 1.038
_refine_ls_hydrogen_treatment mixed
_refine_ls_matrix_type full
_refine_ls_number_parameters 662
_refine_ls_number_reflns 9435
_refine_ls_number_restraints 3
_refine_ls_restrained_S_all 1.037
_refine_ls_R_factor_all 0.0641
_refine_ls_R_factor_gt 0.0575
_refine_ls_shift/su_max 0.001
_refine_ls_shift/su_mean 0.000
_refine_ls_structure_factor_coef Fsqd
_refine_ls_weighting_details 'calc w=1/[\s^2^(Fo^2^)+(0.0604P)^2^+0.1761P] where P=(Fo^2^+2Fc^2^)/3'
_refine_ls_weighting_scheme calc
_refine_ls_wR_factor_gt 0.1349
_refine_ls_wR_factor_ref 0.1402
_reflns_number_gt 8491
_reflns_number_total 9435
_reflns_threshold_expression >2sigma(I)
_cod_data_source_file ol701513a-file001.cif
_cod_data_source_block imai75
_cod_depositor_comments
;
The following automatic conversions were performed:

'_symmetry_cell_setting' value 'Triclinic' changed to 'triclinic'
according to /home/saulius/struct/CIF-dictionaries/cif_core.dic
dictionary named 'cif_core.dic' version 2.4.1 from 2010-06-29.

Automatic conversion script
Id: cif_fix_values 1715 2011-07-08 13:25:40Z adriana 
;
_cod_original_sg_symbol_H-M P1
_cod_database_code 1505512

loop_
_symmetry_equiv_pos_as_xyz
'x, y, z'

loop_
_atom_site_label
_atom_site_type_symbol
_atom_site_fract_x
_atom_site_fract_y
_atom_site_fract_z
_atom_site_U_iso_or_equiv
_atom_site_adp_type
_atom_site_occupancy
_atom_site_symmetry_multiplicity
_atom_site_calc_flag
_atom_site_refinement_flags
C1 C 1.0086(5) 0.0760(2) 0.58419(19) 0.0156(6) Uani 1 1 d .
C2 C 1.1761(5) 0.1451(2) 0.5763(2) 0.0173(6) Uani 1 1 d .
H2 H 1.3237 0.1607 0.6098 0.021 Uiso 1 1 calc R
C3 C 1.1294(5) 0.1913(2) 0.5199(2) 0.0212(6) Uani 1 1 d .
H3 H 1.2448 0.2382 0.5150 0.025 Uiso 1 1 calc R
C4 C 0.9153(5) 0.1692(2) 0.4707(2) 0.0190(6) Uani 1 1 d .
H4 H 0.8828 0.2008 0.4322 0.023 Uiso 1 1 calc R
C5 C 0.7487(5) 0.1007(2) 0.4781(2) 0.0199(6) Uani 1 1 d .
H5 H 0.6015 0.0852 0.4442 0.024 Uiso 1 1 calc R
C6 C 0.7942(5) 0.0544(2) 0.5345(2) 0.0187(6) Uani 1 1 d .
H6 H 0.6780 0.0076 0.5391 0.022 Uiso 1 1 calc R
C7 C 1.0684(5) 0.0285(2) 0.6469(2) 0.0165(6) Uani 1 1 d .
H7 H 1.2402 0.0423 0.6632 0.020 Uiso 1 1 calc R
N8 N 1.0055(4) -0.08430(19) 0.59691(18) 0.0191(5) Uani 1 1 d .
H8A H 0.8491 -0.0980 0.5821 0.029 Uiso 1 1 calc R
H8B H 1.0470 -0.1126 0.6344 0.029 Uiso 1 1 calc R
H8C H 1.0820 -0.1110 0.5438 0.029 Uiso 1 1 calc R
C9 C 1.0053(5) 0.1840(2) 0.79342(19) 0.0159(6) Uani 1 1 d .
C10 C 1.2230(5) 0.2219(2) 0.8421(2) 0.0200(6) Uani 1 1 d .
H10 H 1.3276 0.1758 0.8427 0.024 Uiso 1 1 calc R
C11 C 1.2890(5) 0.3258(2) 0.8895(2) 0.0224(7) Uani 1 1 d .
H11 H 1.4379 0.3502 0.9223 0.027 Uiso 1 1 calc R
C12 C 1.1393(5) 0.3939(2) 0.8892(2) 0.0199(6) Uani 1 1 d .
H12 H 1.1852 0.4651 0.9213 0.024 Uiso 1 1 calc R
C13 C 0.9199(5) 0.3574(2) 0.8415(2) 0.0216(6) Uani 1 1 d .
H13 H 0.8152 0.4039 0.8417 0.026 Uiso 1 1 calc R
C14 C 0.8546(5) 0.2532(2) 0.7937(2) 0.0191(6) Uani 1 1 d .
H14 H 0.7056 0.2288 0.7609 0.023 Uiso 1 1 calc R
C15 C 0.9418(5) 0.0702(2) 0.7385(2) 0.0160(6) Uani 1 1 d .
H15 H 0.9955 0.0370 0.7768 0.019 Uiso 1 1 calc R
O16 O 0.6993(3) 0.04232(16) 0.71571(15) 0.0200(4) Uani 1 1 d .
H16 H 0.6433 0.0206 0.7519 0.030 Uiso 1 1 calc R
C21 C 0.5981(5) 0.5798(2) 0.73408(19) 0.0150(6) Uani 1 1 d .
C22 C 0.4311(5) 0.5105(2) 0.7414(2) 0.0193(6) Uani 1 1 d .
H22 H 0.2976 0.5341 0.7748 0.023 Uiso 1 1 calc R
C23 C 0.4583(5) 0.4078(2) 0.7005(2) 0.0222(6) Uani 1 1 d .
H23 H 0.3440 0.3612 0.7062 0.027 Uiso 1 1 calc R
C24 C 0.6517(6) 0.3724(2) 0.6508(2) 0.0221(6) Uani 1 1 d .
H24 H 0.6703 0.3017 0.6228 0.027 Uiso 1 1 calc R
C25 C 0.8173(5) 0.4409(2) 0.6426(2) 0.0191(6) Uani 1 1 d .
H25 H 0.9495 0.4169 0.6084 0.023 Uiso 1 1 calc R
C26 C 0.7917(5) 0.5443(2) 0.6838(2) 0.0199(6) Uani 1 1 d .
H26 H 0.9059 0.5908 0.6778 0.024 Uiso 1 1 calc R
C27 C 0.5663(5) 0.6919(2) 0.78413(19) 0.0150(6) Uani 1 1 d .
H27 H 0.3992 0.6982 0.7983 0.018 Uiso 1 1 calc R
N28 N 0.6210(4) 0.74233(17) 0.72315(17) 0.0162(5) Uani 1 1 d .
H28A H 0.7763 0.7441 0.7150 0.024 Uiso 1 1 calc R
H28B H 0.5802 0.8070 0.7506 0.024 Uiso 1 1 calc R
H28C H 0.5397 0.7066 0.6668 0.024 Uiso 1 1 calc R
C29 C 0.6553(5) 0.7058(2) 0.9431(2) 0.0160(6) Uani 1 1 d .
C30 C 0.7980(5) 0.6411(2) 0.9565(2) 0.0183(6) Uani 1 1 d .
H30 H 0.9360 0.6248 0.9244 0.022 Uiso 1 1 calc R
C31 C 0.7373(6) 0.6005(2) 1.0171(2) 0.0236(7) Uani 1 1 d .
H31 H 0.8349 0.5565 1.0263 0.028 Uiso 1 1 calc R
C32 C 0.5380(6) 0.6232(2) 1.0637(2) 0.0232(7) Uani 1 1 d .
H32 H 0.4997 0.5960 1.1057 0.028 Uiso 1 1 calc R
C33 C 0.3919(6) 0.6863(2) 1.0494(2) 0.0241(7) Uani 1 1 d .
H33 H 0.2528 0.7015 1.0809 0.029 Uiso 1 1 calc R
C34 C 0.4506(5) 0.7268(2) 0.9891(2) 0.0194(6) Uani 1 1 d .
H34 H 0.3504 0.7694 0.9789 0.023 Uiso 1 1 calc R
C35 C 0.7175(5) 0.7503(2) 0.8765(2) 0.0164(6) Uani 1 1 d .
H35 H 0.6873 0.8235 0.9054 0.020 Uiso 1 1 calc R
O36 O 0.9565(3) 0.74346(16) 0.85654(15) 0.0194(4) Uani 1 1 d .
H36 H 1.0236 0.8021 0.8723 0.029 Uiso 1 1 calc R
C41 C 0.0114(5) 0.4296(2) 0.38948(19) 0.0148(6) Uani 1 1 d .
H41 H -0.1277 0.4529 0.3770 0.018 Uiso 1 1 calc R
C42 C 0.1758(5) 0.4974(2) 0.4540(2) 0.0168(6) Uani 1 1 d .
C43 C 0.3881(5) 0.4637(2) 0.4722(2) 0.0185(6) Uani 1 1 d .
H43 H 0.5044 0.5115 0.5165 0.022 Uiso 1 1 calc R
C44 C 0.4249(5) 0.3639(2) 0.4268(2) 0.0181(6) Uani 1 1 d .
H44 H 0.5668 0.3430 0.4398 0.022 Uiso 1 1 calc R
C45 C 0.1346(6) 0.0081(2) 0.2043(2) 0.0242(7) Uani 1 1 d .
H45 H 0.2719 -0.0161 0.2171 0.029 Uiso 1 1 calc R
C46 C -0.0362(6) -0.0594(3) 0.1421(2) 0.0290(8) Uani 1 1 d .
H46 H -0.0168 -0.1300 0.1122 0.035 Uiso 1 1 calc R
C47 C -0.2429(6) -0.0250(2) 0.1216(2) 0.0264(7) Uani 1 1 d .
H47 H -0.3604 -0.0728 0.0780 0.032 Uiso 1 1 calc R
C48 C -0.2738(5) 0.0758(2) 0.1640(2) 0.0209(6) Uani 1 1 d .
H48 H -0.4124 0.0977 0.1493 0.025 Uiso 1 1 calc R
C49 C -0.1293(5) 0.2526(2) 0.27506(19) 0.0163(6) Uani 1 1 d .
H49 H -0.2679 0.2752 0.2613 0.020 Uiso 1 1 calc R
C50 C 0.2819(5) 0.1861(2) 0.3136(2) 0.0186(6) Uani 1 1 d .
H50 H 0.4228 0.1638 0.3259 0.022 Uiso 1 1 calc R
C51 C 0.1107(5) 0.1140(2) 0.2503(2) 0.0179(6) Uani 1 1 d .
C52 C -0.1005(5) 0.1494(2) 0.23056(19) 0.0162(6) Uani 1 1 d .
C53 C 0.0422(5) 0.3240(2) 0.33993(19) 0.0142(5) Uani 1 1 d .
C54 C 0.2536(5) 0.2898(2) 0.35960(19) 0.0157(6) Uani 1 1 d .
C55 C 0.1303(5) 0.6069(2) 0.50937(19) 0.0164(6) Uani 1 1 d .
O56 O 0.2907(3) 0.66774(15) 0.56908(14) 0.0194(4) Uani 1 1 d .
O57 O -0.0606(4) 0.63267(17) 0.49637(17) 0.0309(6) Uani 1 1 d .
C61 C 0.6221(5) 0.1431(2) -0.0320(2) 0.0158(6) Uani 1 1 d .
H61 H 0.7452 0.1238 -0.0726 0.019 Uiso 1 1 calc R
C62 C 0.4366(5) 0.0730(2) -0.0447(2) 0.0149(6) Uani 1 1 d .
C63 C 0.2484(5) 0.1009(2) 0.0151(2) 0.0189(6) Uani 1 1 d .
H63 H 0.1188 0.0524 0.0056 0.023 Uiso 1 1 calc R
C64 C 0.2557(5) 0.1968(2) 0.0856(2) 0.0192(6) Uani 1 1 d .
H64 H 0.1300 0.2144 0.1248 0.023 Uiso 1 1 calc R
C65 C 0.6666(6) 0.5428(2) 0.2685(2) 0.0253(7) Uani 1 1 d .
H65 H 0.5469 0.5618 0.3106 0.030 Uiso 1 1 calc R
C66 C 0.8531(6) 0.6107(2) 0.2816(2) 0.0284(7) Uani 1 1 d .
H66 H 0.8619 0.6770 0.3324 0.034 Uiso 1 1 calc R
C67 C 1.0359(6) 0.5841(2) 0.2202(2) 0.0264(7) Uani 1 1 d .
H67 H 1.1672 0.6322 0.2310 0.032 Uiso 1 1 calc R
C68 C 1.0240(6) 0.4902(2) 0.1463(2) 0.0220(7) Uani 1 1 d .
H68 H 1.1459 0.4739 0.1051 0.026 Uiso 1 1 calc R
C69 C 0.8187(5) 0.3173(2) 0.0552(2) 0.0165(6) Uani 1 1 d .
H69 H 0.9397 0.3000 0.0135 0.020 Uiso 1 1 calc R
C71 C 0.6471(5) 0.4421(2) 0.1917(2) 0.0198(6) Uani 1 1 d .
C72 C 0.8320(5) 0.4161(2) 0.1296(2) 0.0177(6) Uani 1 1 d .
C73 C 0.6333(5) 0.2443(2) 0.0410(2) 0.0155(6) Uani 1 1 d .
C74 C 0.4452(5) 0.2715(2) 0.1023(2) 0.0166(6) Uani 1 1 d .
C75 C 0.4243(5) -0.0337(2) -0.1222(2) 0.0177(6) Uani 1 1 d .
C79 C 0.4594(5) 0.3700(2) 0.1762(2) 0.0197(6) Uani 1 1 d .
H79 H 0.3366 0.3880 0.2169 0.024 Uiso 1 1 calc R
O76 O 0.5728(4) -0.05316(15) -0.18346(14) 0.0204(4) Uani 1 1 d .
O77 O 0.2694(4) -0.09921(16) -0.12448(15) 0.0237(5) Uani 1 1 d .
O81 O 0.0714(4) 0.81060(16) 0.69712(15) 0.0179(4) Uani 1 1 d .
O86 O 0.6183(4) 0.76248(18) 0.50425(17) 0.0260(5) Uani 1 1 d .
O91 O 0.2941(5) 0.8556(2) 0.4478(2) 0.0462(7) Uani 1 1 d .
H91 H 0.3922 0.8148 0.4426 0.069 Uiso 1 1 calc R
C92 C 0.2778(7) 0.8683(3) 0.3647(2) 0.0338(8) Uani 1 1 d .
H92A H 0.2533 0.9398 0.3814 0.041 Uiso 1 1 calc R
H92B H 0.1412 0.8240 0.3241 0.041 Uiso 1 1 calc R
C93 C 0.4929(7) 0.8421(3) 0.3121(3) 0.0383(9) Uani 1 1 d .
H93A H 0.6279 0.8868 0.3516 0.057 Uiso 1 1 calc R
H93B H 0.4748 0.8515 0.2557 0.057 Uiso 1 1 calc R
H93C H 0.5163 0.7710 0.2946 0.057 Uiso 1 1 calc R
H81A H 0.146(6) 0.834(3) 0.758(3) 0.027(9) Uiso 1 1 d .
H81B H 0.141(7) 0.762(3) 0.661(3) 0.040(12) Uiso 1 1 d .
H86A H 0.501(9) 0.731(4) 0.524(3) 0.056(14) Uiso 1 1 d .
H86B H 0.701(8) 0.720(3) 0.492(3) 0.038(12) Uiso 1 1 d .

loop_
_atom_site_aniso_label
_atom_site_aniso_U_11
_atom_site_aniso_U_22
_atom_site_aniso_U_33
_atom_site_aniso_U_23
_atom_site_aniso_U_13
_atom_site_aniso_U_12
C1 0.0168(14) 0.0131(14) 0.0175(14) 0.0072(12) 0.0041(11) 0.0030(11)
C2 0.0151(14) 0.0203(15) 0.0153(14) 0.0076(12) 0.0014(11) -0.0017(11)
C3 0.0245(16) 0.0213(16) 0.0191(15) 0.0108(13) 0.0041(12) -0.0011(12)
C4 0.0265(16) 0.0166(14) 0.0161(14) 0.0081(12) 0.0032(12) 0.0083(12)
C5 0.0181(15) 0.0224(16) 0.0207(15) 0.0106(13) 0.0013(12) 0.0060(12)
C6 0.0155(14) 0.0192(15) 0.0229(15) 0.0113(13) 0.0030(11) -0.0009(11)
C7 0.0145(14) 0.0162(14) 0.0215(15) 0.0106(12) 0.0047(11) 0.0028(11)
N8 0.0208(13) 0.0183(12) 0.0208(13) 0.0103(11) 0.0057(10) 0.0054(10)
C9 0.0154(14) 0.0212(15) 0.0127(13) 0.0089(12) 0.0027(11) 0.0018(11)
C10 0.0159(15) 0.0258(16) 0.0235(15) 0.0151(13) 0.0038(12) 0.0053(12)
C11 0.0163(15) 0.0302(17) 0.0233(16) 0.0146(14) 0.0009(12) 0.0017(12)
C12 0.0233(16) 0.0173(15) 0.0174(15) 0.0067(12) 0.0009(12) 0.0009(12)
C13 0.0220(16) 0.0219(16) 0.0183(15) 0.0063(13) 0.0003(12) 0.0058(12)
C14 0.0146(15) 0.0196(15) 0.0205(15) 0.0066(13) 0.0015(11) 0.0038(11)
C15 0.0149(14) 0.0185(15) 0.0176(14) 0.0105(12) 0.0036(11) 0.0024(11)
O16 0.0166(10) 0.0237(11) 0.0226(11) 0.0132(9) 0.0031(8) -0.0002(8)
C21 0.0143(14) 0.0168(14) 0.0136(14) 0.0069(11) -0.0024(11) 0.0010(11)
C22 0.0179(15) 0.0212(15) 0.0164(14) 0.0065(12) -0.0010(11) 0.0011(12)
C23 0.0259(17) 0.0191(15) 0.0214(16) 0.0105(13) -0.0004(12) -0.0058(12)
C24 0.0305(18) 0.0139(14) 0.0201(15) 0.0058(12) -0.0012(12) 0.0041(12)
C25 0.0169(15) 0.0198(15) 0.0184(15) 0.0055(12) 0.0023(11) 0.0075(12)
C26 0.0152(15) 0.0204(16) 0.0227(16) 0.0091(13) -0.0030(12) -0.0008(12)
C27 0.0145(14) 0.0153(14) 0.0171(14) 0.0090(12) 0.0016(10) 0.0016(11)
N28 0.0146(12) 0.0148(12) 0.0190(12) 0.0075(10) -0.0007(9) 0.0013(9)
C29 0.0171(14) 0.0128(14) 0.0146(14) 0.0040(11) -0.0029(11) -0.0033(11)
C30 0.0194(15) 0.0188(15) 0.0162(14) 0.0079(12) -0.0006(11) -0.0003(12)
C31 0.0251(17) 0.0205(16) 0.0277(17) 0.0133(14) -0.0007(13) 0.0030(12)
C32 0.0267(17) 0.0251(17) 0.0188(15) 0.0124(13) -0.0013(12) -0.0059(13)
C33 0.0201(16) 0.0286(17) 0.0195(16) 0.0081(13) 0.0018(12) -0.0025(13)
C34 0.0170(15) 0.0204(15) 0.0187(14) 0.0071(12) -0.0024(11) 0.0016(11)
C35 0.0185(14) 0.0119(13) 0.0176(14) 0.0059(11) -0.0019(11) 0.0007(11)
O36 0.0132(10) 0.0200(11) 0.0259(11) 0.0123(9) -0.0023(8) -0.0045(8)
C41 0.0131(13) 0.0190(14) 0.0129(13) 0.0076(12) 0.0010(10) 0.0027(11)
C42 0.0186(15) 0.0178(15) 0.0144(14) 0.0079(12) 0.0018(11) 0.0006(11)
C43 0.0126(14) 0.0267(16) 0.0155(14) 0.0092(13) -0.0010(11) -0.0001(12)
C44 0.0124(14) 0.0227(16) 0.0207(15) 0.0108(13) 0.0001(11) 0.0034(11)
C45 0.0258(17) 0.0187(16) 0.0283(17) 0.0102(14) 0.0057(13) 0.0056(13)
C46 0.0280(18) 0.0192(16) 0.0305(18) 0.0026(14) 0.0060(14) 0.0032(13)
C47 0.0237(17) 0.0219(17) 0.0244(16) 0.0028(13) 0.0019(13) -0.0020(13)
C48 0.0164(15) 0.0248(16) 0.0172(15) 0.0059(13) 0.0007(12) -0.0001(12)
C49 0.0152(14) 0.0203(15) 0.0128(13) 0.0072(12) 0.0004(11) -0.0001(11)
C50 0.0150(15) 0.0254(16) 0.0181(15) 0.0114(13) 0.0032(11) 0.0064(12)
C51 0.0168(15) 0.0203(15) 0.0169(14) 0.0084(12) 0.0043(11) 0.0015(11)
C52 0.0145(14) 0.0227(15) 0.0120(13) 0.0085(12) 0.0036(10) -0.0004(11)
C53 0.0152(14) 0.0192(14) 0.0118(13) 0.0098(11) 0.0042(10) 0.0017(11)
C54 0.0129(14) 0.0199(15) 0.0136(14) 0.0070(12) 0.0016(10) 0.0010(11)
C55 0.0188(15) 0.0166(14) 0.0124(14) 0.0055(12) 0.0012(11) 0.0014(11)
O56 0.0163(10) 0.0188(11) 0.0176(10) 0.0037(9) -0.0028(8) 0.0007(8)
O57 0.0251(12) 0.0235(12) 0.0338(13) 0.0030(10) -0.0084(10) 0.0110(10)
C61 0.0136(14) 0.0179(14) 0.0181(14) 0.0099(12) 0.0027(11) 0.0017(11)
C62 0.0134(14) 0.0177(14) 0.0156(14) 0.0094(12) -0.0005(10) 0.0007(11)
C63 0.0128(14) 0.0235(16) 0.0247(15) 0.0152(13) 0.0008(11) -0.0004(12)
C64 0.0166(15) 0.0247(16) 0.0216(15) 0.0138(13) 0.0094(11) 0.0069(12)
C65 0.0371(19) 0.0220(16) 0.0199(16) 0.0109(14) 0.0040(13) 0.0097(14)
C66 0.044(2) 0.0159(15) 0.0222(17) 0.0064(13) -0.0012(14) 0.0030(14)
C67 0.0340(19) 0.0187(16) 0.0232(16) 0.0081(14) -0.0069(13) -0.0038(13)
C68 0.0249(17) 0.0197(16) 0.0221(16) 0.0104(13) -0.0026(12) 0.0013(12)
C69 0.0145(14) 0.0192(15) 0.0182(14) 0.0103(12) 0.0010(11) 0.0031(11)
C71 0.0253(16) 0.0199(16) 0.0170(15) 0.0098(13) 0.0048(12) 0.0088(12)
C72 0.0202(15) 0.0174(15) 0.0160(14) 0.0076(12) -0.0005(11) 0.0037(12)
C73 0.0135(14) 0.0184(14) 0.0175(14) 0.0108(12) -0.0012(11) 0.0023(11)
C74 0.0154(14) 0.0209(15) 0.0194(15) 0.0136(13) 0.0045(11) 0.0060(11)
C75 0.0189(15) 0.0218(15) 0.0178(14) 0.0139(13) -0.0005(11) 0.0007(12)
C79 0.0241(16) 0.0203(15) 0.0177(15) 0.0098(13) 0.0074(12) 0.0092(12)
O76 0.0220(11) 0.0170(10) 0.0230(11) 0.0097(9) 0.0055(8) 0.0006(8)
O77 0.0242(12) 0.0225(11) 0.0220(11) 0.0098(9) 0.0007(9) -0.0076(9)
O81 0.0168(11) 0.0193(11) 0.0164(11) 0.0066(9) 0.0015(8) 0.0042(9)
O86 0.0231(13) 0.0218(12) 0.0370(14) 0.0155(11) 0.0088(10) 0.0081(10)
O91 0.0512(18) 0.0623(19) 0.0482(16) 0.0390(15) 0.0298(14) 0.0358(15)
C92 0.042(2) 0.0295(19) 0.0287(19) 0.0123(16) 0.0044(15) 0.0030(16)
C93 0.051(2) 0.035(2) 0.0276(19) 0.0124(17) 0.0065(17) 0.0037(17)

loop_
_atom_type_symbol
_atom_type_description
_atom_type_scat_dispersion_real
_atom_type_scat_dispersion_imag
_atom_type_scat_source
C C 0.0033 0.0016 'International Tables Vol C Tables 4.2.6.8 and 6.1.1.4'
H H 0.0000 0.0000 'International Tables Vol C Tables 4.2.6.8 and 6.1.1.4'
N N 0.0061 0.0033 'International Tables Vol C Tables 4.2.6.8 and 6.1.1.4'
O O 0.0106 0.0060 'International Tables Vol C Tables 4.2.6.8 and 6.1.1.4'

loop_
_geom_angle_atom_site_label_1
_geom_angle_atom_site_label_2
_geom_angle_atom_site_label_3
_geom_angle
C6 C1 C2 118.6(3)
C6 C1 C7 122.9(3)
C2 C1 C7 118.5(3)
C3 C2 C1 120.8(3)
C4 C3 C2 120.1(3)
C3 C4 C5 119.5(3)
C4 C5 C6 120.7(3)
C5 C6 C1 120.3(3)
N8 C7 C1 110.1(2)
N8 C7 C15 107.7(2)
C1 C7 C15 113.4(2)
C14 C9 C10 118.4(3)
C14 C9 C15 121.6(3)
C10 C9 C15 120.0(3)
C11 C10 C9 121.0(3)
C12 C11 C10 120.3(3)
C11 C12 C13 119.6(3)
C14 C13 C12 120.0(3)
C13 C14 C9 120.7(3)
O16 C15 C9 113.2(2)
O16 C15 C7 108.6(2)
C9 C15 C7 110.0(2)
C22 C21 C26 119.3(3)
C22 C21 C27 118.4(2)
C26 C21 C27 122.3(2)
C23 C22 C21 120.4(3)
C22 C23 C24 120.3(3)
C25 C24 C23 119.5(3)
C24 C25 C26 120.5(3)
C25 C26 C21 119.9(3)
N28 C27 C21 110.6(2)
N28 C27 C35 108.2(2)
C21 C27 C35 113.7(2)
C30 C29 C34 119.3(3)
C30 C29 C35 120.5(3)
C34 C29 C35 120.2(3)
C31 C30 C29 119.7(3)
C32 C31 C30 120.8(3)
C31 C32 C33 120.0(3)
C34 C33 C32 119.6(3)
C33 C34 C29 120.7(3)
O36 C35 C29 111.3(2)
O36 C35 C27 108.4(2)
C29 C35 C27 109.8(2)
C42 C41 C53 121.6(3)
C41 C42 C43 119.8(3)
C41 C42 C55 120.0(3)
C43 C42 C55 120.1(3)
C44 C43 C42 120.6(3)
C43 C44 C54 121.2(3)
C46 C45 C51 121.1(3)
C45 C46 C47 120.5(3)
C48 C47 C46 120.5(3)
C47 C48 C52 121.0(3)
C52 C49 C53 121.3(3)
C51 C50 C54 122.4(3)
C50 C51 C45 123.2(3)
C50 C51 C52 118.2(3)
C45 C51 C52 118.6(3)
C49 C52 C48 121.9(3)
C49 C52 C51 119.9(3)
C48 C52 C51 118.2(3)
C49 C53 C41 122.2(3)
C49 C53 C54 119.2(3)
C41 C53 C54 118.6(2)
C50 C54 C44 122.9(3)
C50 C54 C53 118.9(3)
C44 C54 C53 118.2(3)
O57 C55 O56 123.5(3)
O57 C55 C42 118.8(3)
O56 C55 C42 117.6(2)
C62 C61 C73 120.9(3)
C61 C62 C63 120.3(3)
C61 C62 C75 120.9(2)
C63 C62 C75 118.8(3)
C64 C63 C62 119.8(3)
C63 C64 C74 122.0(3)
C66 C65 C71 120.9(3)
C65 C66 C67 120.8(3)
C68 C67 C66 120.3(3)
C67 C68 C72 121.0(3)
C73 C69 C72 121.8(3)
C79 C71 C65 122.7(3)
C79 C71 C72 119.4(3)
C65 C71 C72 117.9(3)
C69 C72 C68 122.2(3)
C69 C72 C71 118.8(3)
C68 C72 C71 119.0(3)
C69 C73 C61 122.3(3)
C69 C73 C74 119.2(3)
C61 C73 C74 118.5(2)
C79 C74 C64 122.9(3)
C79 C74 C73 118.7(3)
C64 C74 C73 118.4(3)
O77 C75 O76 122.7(3)
O77 C75 C62 119.2(3)
O76 C75 C62 118.1(2)
C71 C79 C74 122.1(3)
O91 C92 C93 111.9(3)

loop_
_geom_bond_atom_site_label_1
_geom_bond_atom_site_label_2
_geom_bond_distance
C1 C6 1.388(4)
C1 C2 1.397(4)
C1 C7 1.508(4)
C2 C3 1.388(4)
C3 C4 1.382(4)
C4 C5 1.382(4)
C5 C6 1.388(4)
C7 N8 1.496(4)
C7 C15 1.550(4)
C9 C14 1.394(4)
C9 C10 1.394(4)
C9 C15 1.514(4)
C10 C11 1.385(4)
C11 C12 1.380(4)
C12 C13 1.396(4)
C13 C14 1.389(4)
C15 O16 1.417(3)
C21 C22 1.393(4)
C21 C26 1.394(4)
C21 C27 1.511(4)
C22 C23 1.381(4)
C23 C24 1.389(4)
C24 C25 1.385(4)
C25 C26 1.389(4)
C27 N28 1.497(4)
C27 C35 1.540(4)
C29 C30 1.393(4)
C29 C34 1.394(4)
C29 C35 1.521(4)
C30 C31 1.391(4)
C31 C32 1.373(5)
C32 C33 1.394(5)
C33 C34 1.382(4)
C35 O36 1.427(3)
C41 C42 1.357(4)
C41 C53 1.427(4)
C42 C43 1.431(4)
C42 C55 1.506(4)
C43 C44 1.358(4)
C44 C54 1.431(4)
C45 C46 1.363(5)
C45 C51 1.420(4)
C46 C47 1.421(5)
C47 C48 1.362(4)
C48 C52 1.431(4)
C49 C52 1.390(4)
C49 C53 1.403(4)
C50 C51 1.396(4)
C50 C54 1.397(4)
C51 C52 1.446(4)
C53 C54 1.438(4)
C55 O57 1.238(4)
C55 O56 1.276(4)
C61 C62 1.370(4)
C61 C73 1.423(4)
C62 C63 1.432(4)
C62 C75 1.503(4)
C63 C64 1.357(4)
C64 C74 1.415(4)
C65 C66 1.353(5)
C65 C71 1.438(4)
C66 C67 1.421(5)
C67 C68 1.358(4)
C68 C72 1.421(4)
C69 C73 1.391(4)
C69 C72 1.407(4)
C71 C79 1.388(4)
C71 C72 1.438(4)
C73 C74 1.445(4)
C74 C79 1.401(4)
C75 O77 1.248(3)
C75 O76 1.273(3)
O91 C92 1.430(4)
C92 C93 1.500(5)

loop_
_cod_related_entry_id
_cod_related_entry_database
_cod_related_entry_code
1 ChemSpider 30651626
